data_4071254
loop_
_publ_author_name
'Alvarez, M. Angeles'
'Garc\'ia-Viv\'o, Daniel'
'Garc\'ia, M. Esther'
'Mart\'inez, M. Eugenia'
'Ramos, Alberto'
'Ruiz, Miguel A.'

_publ_section_title
;
 Reactivity of the \a-Agostic Methyl Bridge in the Unsaturated Complex
 [Mo2(\h5-C5H5)2(\m-\h1:\h2-CH3)(\m-PCy2)(CO)2]: Migratory Behavior and
 Methylidyne Derivatives
;
_journal_issue 9
_journal_name_full Organometallics
_journal_page_first 1973
_journal_paper_doi 10.1021/om800061z
_journal_volume 27
_journal_year 2008
_chemical_compound_source 'synthesis as described'
_chemical_formula_moiety '2(C31 H33 Fe2 Mo2 O8 P), C7 H8'
_chemical_formula_sum 'C69 H74 Fe4 Mo4 O16 P2'
_chemical_formula_weight 1828.38
_chemical_name_systematic
;
 ?
;
_space_group_IT_number 14
_symmetry_cell_setting monoclinic
_symmetry_Int_Tables_number 14
_symmetry_space_group_name_Hall '-P 2ybc'
_symmetry_space_group_name_H-M 'P 1 21/c 1'
_atom_sites_solution_hydrogens geom
_atom_sites_solution_primary direct
_atom_sites_solution_secondary difmap
_cell_angle_alpha 90
_cell_angle_beta 119.2620(10)
_cell_angle_gamma 90
_cell_formula_units_Z 2
_cell_length_a 13.3752(2)
_cell_length_b 11.7509(2)
_cell_length_c 25.3894(4)
_cell_measurement_reflns_used 6536
_cell_measurement_temperature 100(2)
_cell_measurement_theta_max 25.350
_cell_measurement_theta_min 0.407
_cell_measurement_wavelength 0.71073
_cell_volume 3481.26(10)
_computing_cell_refinement 'HKL Scalepack (Otwinowski & Minor, 1997)'
_computing_data_collection 'Collect (Bruker AXS BV, 1997-2004)'
_computing_data_reduction
;
 HKL Denzo and Scalepack (Otwinowski & Minor, 1997) 
;
_computing_molecular_graphics 'Ortep-3 for Windows (Farrugia, 1997)'
_computing_publication_material 'WinGX publication routines (Farrugia, 1999)'
_computing_structure_refinement 'SHELXL-97 (Sheldrick, 1997)'
_computing_structure_solution 'SHELXS-97 (Sheldrick, 1997)'
_diffrn_ambient_temperature 100(2)
_diffrn_measured_fraction_theta_full 1
_diffrn_measured_fraction_theta_max 1
_diffrn_measurement_device '90 mm CCD camera on \k-goniostat'
_diffrn_measurement_device_type KappaCCD
_diffrn_measurement_method CCD
_diffrn_radiation_monochromator 'horizontally mounted graphite crystal'
_diffrn_radiation_probe x-ray
_diffrn_radiation_source 'fine-focus sealed tube'
_diffrn_radiation_type MoK\a
_diffrn_radiation_wavelength 0.71073
_diffrn_reflns_av_R_equivalents 0.0311
_diffrn_reflns_av_unetI/netI 0.0278
_diffrn_reflns_limit_h_max 16
_diffrn_reflns_limit_h_min -16
_diffrn_reflns_limit_k_max 0
_diffrn_reflns_limit_k_min -14
_diffrn_reflns_limit_l_max 15
_diffrn_reflns_limit_l_min -30
_diffrn_reflns_number 26616
_diffrn_reflns_theta_full 25.24
_diffrn_reflns_theta_max 25.24
_diffrn_reflns_theta_min 1.75
_exptl_absorpt_coefficient_mu 1.617
_exptl_absorpt_correction_T_max 0.783
_exptl_absorpt_correction_T_min 0.7215
_exptl_absorpt_correction_type multi-scan
_exptl_absorpt_process_details
;
 R.H. Blessing, Acta Cryst. (1995), A51, 33-38
;
_exptl_crystal_colour black
_exptl_crystal_density_diffrn 1.744
_exptl_crystal_density_method 'not measured'
_exptl_crystal_description prism
_exptl_crystal_F_000 1836
_exptl_crystal_size_max 0.17
_exptl_crystal_size_mid 0.15
_exptl_crystal_size_min 0.15
_refine_diff_density_max 1.353
_refine_diff_density_min -2.155
_refine_diff_density_rms 0.412
_refine_ls_extinction_method none
_refine_ls_goodness_of_fit_ref 1.191
_refine_ls_hydrogen_treatment mixed
_refine_ls_matrix_type full
_refine_ls_number_parameters 511
_refine_ls_number_reflns 6292
_refine_ls_number_restraints 8
_refine_ls_restrained_S_all 1.19
_refine_ls_R_factor_all 0.0611
_refine_ls_R_factor_gt 0.0476
_refine_ls_shift/su_max 0.001
_refine_ls_shift/su_mean 0
_refine_ls_structure_factor_coef Fsqd
_refine_ls_weighting_details 'calc w=1/[\s^2^(Fo^2^)+(0.0780P)^2^+16.3131P] where P=(Fo^2^+2Fc^2^)/3'
_refine_ls_weighting_scheme calc
_refine_ls_wR_factor_gt 0.1349
_refine_ls_wR_factor_ref 0.1589
_reflns_number_gt 5368
_reflns_number_total 6292
_reflns_threshold_expression >2sigma(I)
_cod_data_source_file om800061z-file004.cif
_cod_data_source_block compound7
_cod_original_sg_symbol_H-M 'P 21/c'
_cod_database_code 4071254

loop_
_symmetry_equiv_pos_as_xyz
'x, y, z'
'-x, y+1/2, -z+1/2'
'-x, -y, -z'
'x, -y-1/2, z-1/2'

loop_
_atom_site_label
_atom_site_type_symbol
_atom_site_fract_x
_atom_site_fract_y
_atom_site_fract_z
_atom_site_U_iso_or_equiv
_atom_site_adp_type
_atom_site_occupancy
_atom_site_symmetry_multiplicity
_atom_site_calc_flag
_atom_site_refinement_flags
_atom_site_disorder_assembly
_atom_site_disorder_group
Mo1 Mo 0.36829(4) 0.57834(4) 0.34672(2) 0.02204(16) Uani 1 1 d . A .
Mo2 Mo 0.20405(4) 0.45494(5) 0.24518(2) 0.02696(17) Uani 1 1 d . A .
Fe1 Fe 0.37495(7) 0.58143(7) 0.24116(4) 0.0243(2) Uani 1 1 d . A .
Fe2 Fe 0.54833(7) 0.50564(10) 0.33488(4) 0.0411(3) Uani 1 1 d . A .
P1 P 0.23683(13) 0.42912(12) 0.34583(6) 0.0219(3) Uani 1 1 d . . .
O1 O 0.5443(4) 0.4459(6) 0.4618(2) 0.0637(18) Uani 1 1 d . A .
O2 O 0.0426(6) 0.6517(7) 0.2341(3) 0.086(3) Uani 1 1 d . A .
O3 O 0.3844(4) 0.4804(4) 0.13796(19) 0.0328(10) Uani 1 1 d . . .
O4 O 0.5289(7) 0.7748(6) 0.2673(3) 0.091(3) Uani 1 1 d . . .
O5 O 0.1715(6) 0.7151(5) 0.1622(3) 0.070(2) Uani 1 1 d . . .
O6 O 0.6842(6) 0.3125(7) 0.4071(3) 0.090(3) Uani 1 1 d . . .
O7 O 0.6407(5) 0.4898(8) 0.2515(3) 0.082(2) Uani 1 1 d . . .
O8 O 0.7053(5) 0.6820(7) 0.4135(3) 0.084(2) Uani 1 1 d . . .
C1 C 0.4867(5) 0.4897(7) 0.4159(3) 0.0395(16) Uani 1 1 d . . .
C2 C 0.1087(6) 0.5810(8) 0.2418(3) 0.050(2) Uani 1 1 d . . .
C3 C 0.3821(5) 0.5179(5) 0.1792(3) 0.0266(12) Uani 1 1 d . . .
C4 C 0.4686(8) 0.6982(7) 0.2576(4) 0.053(2) Uani 1 1 d . . .
C5 C 0.2466(7) 0.6573(6) 0.1946(3) 0.0425(17) Uani 1 1 d . . .
C6 C 0.6299(6) 0.3877(9) 0.3795(3) 0.060(3) Uani 1 1 d . . .
C7 C 0.6011(6) 0.4961(9) 0.2825(3) 0.059(2) Uani 1 1 d . . .
C8 C 0.6450(7) 0.6123(10) 0.3822(4) 0.066(3) Uani 1 1 d . . .
C9 C 0.3851(5) 0.4538(5) 0.2898(3) 0.0233(11) Uani 1 1 d G . .
C10 C 0.3131(6) 0.7742(5) 0.3265(4) 0.0403(16) Uani 1 1 d . . .
H10 H 0.2786 0.8034 0.2875 0.048 Uiso 1 1 calc R A .
C11 C 0.4316(6) 0.7720(6) 0.3665(3) 0.0405(16) Uani 1 1 d . A .
H11 H 0.4893 0.7983 0.3593 0.049 Uiso 1 1 calc R . .
C12 C 0.4451(9) 0.7217(7) 0.4198(4) 0.066(3) Uani 1 1 d . . .
H12 H 0.5144 0.7086 0.4547 0.079 Uiso 1 1 calc R A .
C13 C 0.3348(11) 0.6944(6) 0.4112(5) 0.073(3) Uani 1 1 d . A .
H13 H 0.3193 0.6606 0.4396 0.088 Uiso 1 1 calc R . .
C14 C 0.2552(9) 0.7265(6) 0.3540(5) 0.062(3) Uani 1 1 d . A .
H14 H 0.1762 0.7178 0.3365 0.075 Uiso 1 1 calc R . .
C15 C 0.1046(8) 0.2814(9) 0.2171(4) 0.065(3) Uani 1 1 d . . .
H15 H 0.1026 0.235 0.2462 0.078 Uiso 1 1 calc R A .
C16 C 0.0285(7) 0.3675(12) 0.1856(4) 0.076(4) Uani 1 1 d . A .
H16 H -0.0357 0.387 0.1889 0.091 Uiso 1 1 calc R . .
C17 C 0.0646(8) 0.4222(12) 0.1470(4) 0.085(4) Uani 1 1 d . . .
H17 H 0.0298 0.4842 0.1218 0.103 Uiso 1 1 calc R A .
C18 C 0.1598(9) 0.3654(11) 0.1544(4) 0.082(4) Uani 1 1 d . A .
H18 H 0.2009 0.3825 0.1346 0.098 Uiso 1 1 calc R . .
C19 C 0.1862(8) 0.2767(8) 0.1970(4) 0.065(3) Uani 1 1 d . A .
H19 H 0.2461 0.2249 0.2094 0.078 Uiso 1 1 calc R . .
C20 C 0.1291(5) 0.4785(5) 0.3670(3) 0.0282(13) Uani 1 1 d . A .
H20 H 0.1142 0.5584 0.3545 0.034 Uiso 1 1 calc R . .
C21 C 0.0129(5) 0.4200(6) 0.3351(3) 0.0309(13) Uani 1 1 d . . .
H21A H 0.0205 0.3421 0.3492 0.037 Uiso 1 1 calc R A .
H21B H -0.0146 0.4184 0.292 0.037 Uiso 1 1 calc R . .
C22 C -0.0730(7) 0.4830(7) 0.3476(4) 0.0485(19) Uani 1 1 d . A .
H22A H -0.087 0.5578 0.3292 0.058 Uiso 1 1 calc R . .
H22B H -0.1451 0.4419 0.329 0.058 Uiso 1 1 calc R . .
C23 C -0.0329(8) 0.4963(8) 0.4137(4) 0.058(2) Uani 1 1 d . . .
H23A H -0.033 0.4225 0.4309 0.07 Uiso 1 1 calc R A .
H23B H -0.0857 0.5453 0.419 0.07 Uiso 1 1 calc R . .
C24 C 0.0868(9) 0.5468(12) 0.4472(5) 0.097(5) Uani 1 1 d . A .
H24A H 0.1126 0.5476 0.4901 0.116 Uiso 1 1 calc R . .
H24B H 0.0846 0.6249 0.4342 0.116 Uiso 1 1 calc R . .
C25 C 0.1721(7) 0.4787(10) 0.4356(4) 0.066(3) Uani 1 1 d . . .
H25A H 0.1776 0.4013 0.4501 0.079 Uiso 1 1 calc R A .
H25B H 0.2475 0.5132 0.4569 0.079 Uiso 1 1 calc R . .
C30 C 0.3075(9) 0.2929(7) 0.3925(4) 0.0243(17) Uani 0.7 1 d P A 1
H30 H 0.3509 0.3158 0.435 0.029 Uiso 0.7 1 calc PR A 1
C31 C 0.2177(8) 0.2044(7) 0.3874(4) 0.0304(19) Uani 0.7 1 d P A 1
H31A H 0.1724 0.1801 0.3458 0.036 Uiso 0.7 1 calc PR A 1
H31B H 0.1664 0.2389 0.3997 0.036 Uiso 0.7 1 calc PR A 1
C32 C 0.2777(12) 0.0995(10) 0.4281(6) 0.035(3) Uani 0.7 1 d P A 1
H32A H 0.3161 0.1226 0.4701 0.042 Uiso 0.7 1 calc PR A 1
H32B H 0.2206 0.0429 0.4225 0.042 Uiso 0.7 1 calc PR A 1
C33 C 0.3633(11) 0.0482(9) 0.4132(6) 0.038(3) Uani 0.7 1 d P A 1
H33A H 0.3235 0.0172 0.3726 0.045 Uiso 0.7 1 calc PR A 1
H33B H 0.4024 -0.014 0.4408 0.045 Uiso 0.7 1 calc PR A 1
C34 C 0.4499(9) 0.1339(8) 0.4173(4) 0.037(2) Uani 0.7 1 d P A 1
H34A H 0.5016 0.0983 0.4056 0.045 Uiso 0.7 1 calc PR A 1
H34B H 0.4949 0.1594 0.4587 0.045 Uiso 0.7 1 calc PR A 1
C35 C 0.3921(9) 0.2366(7) 0.3764(4) 0.0263(18) Uani 0.7 1 d P A 1
H35A H 0.4499 0.2914 0.3809 0.032 Uiso 0.7 1 calc PR A 1
H35B H 0.3518 0.2121 0.3346 0.032 Uiso 0.7 1 calc PR A 1
C40 C 0.252(2) 0.2860(18) 0.3700(11) 0.024(5) Uiso 0.3 1 d P A 2
H40 H 0.1749 0.254 0.349 0.029 Uiso 0.3 1 calc PR A 2
C41 C 0.321(2) 0.2170(17) 0.3473(12) 0.030(4) Uani 0.3 1 d P A 2
H41A H 0.3988 0.2465 0.3655 0.036 Uiso 0.3 1 calc PR A 2
H41B H 0.2867 0.2259 0.3039 0.036 Uiso 0.3 1 calc PR A 2
C42 C 0.325(2) 0.0877(16) 0.3629(11) 0.039(6) Uani 0.3 1 d P A 2
H42A H 0.2494 0.0548 0.3402 0.047 Uiso 0.3 1 calc PR A 2
H42B H 0.376 0.0478 0.3519 0.047 Uiso 0.3 1 calc PR A 2
C43 C 0.370(3) 0.074(2) 0.4320(13) 0.032(7) Uiso 0.3 1 d P A 2
H43A H 0.3693 -0.0056 0.4418 0.039 Uiso 0.3 1 calc PR A 2
H43B H 0.4478 0.102 0.4547 0.039 Uiso 0.3 1 calc PR A 2
C44 C 0.295(3) 0.140(2) 0.4486(17) 0.043(8) Uani 0.3 1 d P A 2
H44A H 0.3204 0.1283 0.4912 0.052 Uiso 0.3 1 calc PR A 2
H44B H 0.2171 0.1104 0.426 0.052 Uiso 0.3 1 calc PR A 2
C45 C 0.2936(19) 0.2666(16) 0.4363(9) 0.030(4) Uani 0.3 1 d P A 2
H45A H 0.2434 0.3055 0.4479 0.036 Uiso 0.3 1 calc PR A 2
H45B H 0.3702 0.2974 0.4601 0.036 Uiso 0.3 1 calc PR A 2
C50 C 0.035(2) 0.306(3) -0.0070(14) 0.083(11) Uani 0.5 1 d P B -1
H50A H 0.0729 0.2749 0.0331 0.125 Uiso 0.5 1 calc PR B -1
H50B H 0.0821 0.2966 -0.0253 0.125 Uiso 0.5 1 calc PR B -1
H50C H -0.0367 0.2666 -0.0306 0.125 Uiso 0.5 1 calc PR B -1
C51 C 0.0130(19) 0.422(2) -0.0044(7) 0.056(5) Uani 0.5 1 d PD B -1
C52 C 0.099(3) 0.504(3) 0.0155(9) 0.093(17) Uani 0.5 1 d PD B -1
H52 H 0.1728 0.482 0.0245 0.111 Uiso 0.5 1 calc PR B -1
C53 C 0.080(2) 0.619(3) 0.0224(9) 0.122(19) Uani 0.5 1 d PD B -1
H53 H 0.1376 0.6733 0.0346 0.147 Uiso 0.5 1 calc PR B -1
C54 C -0.031(3) 0.648(3) 0.0101(14) 0.13(3) Uani 0.5 1 d PD B -1
H54 H -0.0455 0.7222 0.0176 0.157 Uiso 0.5 1 calc PR B -1
C55 C -0.1191(15) 0.5692(19) -0.0131(7) 0.057(5) Uani 0.5 1 d PD B -1
H55 H -0.1948 0.5892 -0.0259 0.068 Uiso 0.5 1 calc PR B -1
C56 C -0.087(2) 0.458(2) -0.0160(11) 0.043(7) Uani 0.5 1 d PD B -1
H56 H -0.1437 0.4029 -0.0277 0.052 Uiso 0.5 1 calc PR B -1
H9 H 0.393(7) 0.383(8) 0.293(3) 0.052 Uiso 1 1 d . . .

loop_
_atom_site_aniso_label
_atom_site_aniso_U_11
_atom_site_aniso_U_22
_atom_site_aniso_U_33
_atom_site_aniso_U_23
_atom_site_aniso_U_13
_atom_site_aniso_U_12
Mo1 0.0214(3) 0.0205(3) 0.0288(3) -0.00703(19) 0.0158(2) -0.00464(18)
Mo2 0.0190(3) 0.0446(3) 0.0195(3) -0.0034(2) 0.0111(2) -0.0092(2)
Fe1 0.0291(5) 0.0192(4) 0.0330(5) 0.0008(3) 0.0217(4) -0.0016(3)
Fe2 0.0165(4) 0.0735(8) 0.0327(5) -0.0113(5) 0.0117(4) 0.0017(4)
P1 0.0270(8) 0.0217(7) 0.0204(7) -0.0028(5) 0.0142(6) -0.0048(6)
O1 0.035(3) 0.124(5) 0.025(3) -0.007(3) 0.009(2) 0.033(3)
O2 0.073(4) 0.146(7) 0.066(4) 0.065(4) 0.054(4) 0.081(5)
O3 0.032(2) 0.040(3) 0.032(2) 0.0011(19) 0.020(2) 0.0047(19)
O4 0.149(7) 0.079(5) 0.074(4) -0.022(4) 0.076(5) -0.078(5)
O5 0.100(5) 0.075(4) 0.063(4) 0.045(3) 0.062(4) 0.061(4)
O6 0.065(4) 0.139(7) 0.053(4) 0.008(4) 0.019(3) 0.071(5)
O7 0.027(3) 0.177(8) 0.046(3) -0.014(4) 0.022(3) 0.009(4)
O8 0.046(3) 0.135(7) 0.066(4) -0.035(4) 0.024(3) -0.050(4)
C1 0.023(3) 0.062(5) 0.033(4) -0.011(3) 0.013(3) 0.007(3)
C2 0.033(4) 0.094(6) 0.032(4) 0.030(4) 0.023(3) 0.029(4)
C3 0.019(3) 0.027(3) 0.034(3) 0.007(3) 0.014(3) 0.004(2)
C4 0.086(6) 0.043(4) 0.053(5) -0.014(3) 0.053(5) -0.028(4)
C5 0.059(5) 0.039(4) 0.049(4) 0.019(3) 0.041(4) 0.024(4)
C6 0.033(4) 0.108(7) 0.036(4) -0.010(4) 0.013(3) 0.029(5)
C7 0.021(3) 0.119(8) 0.034(4) -0.011(4) 0.011(3) 0.000(4)
C8 0.031(4) 0.130(9) 0.044(4) -0.016(5) 0.023(4) -0.018(5)
C9 0.025(3) 0.019(3) 0.025(3) 0.001(2) 0.011(2) 0.002(2)
C10 0.051(4) 0.013(3) 0.067(5) -0.007(3) 0.038(4) 0.000(3)
C11 0.048(4) 0.031(3) 0.054(4) -0.020(3) 0.034(4) -0.019(3)
C12 0.102(7) 0.037(4) 0.043(5) -0.026(4) 0.023(5) -0.027(5)
C13 0.151(10) 0.023(4) 0.109(8) -0.029(5) 0.114(9) -0.028(5)
C14 0.091(7) 0.019(3) 0.130(9) -0.015(4) 0.095(7) -0.007(4)
C15 0.066(6) 0.104(8) 0.033(4) -0.042(5) 0.031(4) -0.068(6)
C16 0.036(4) 0.159(11) 0.031(4) -0.030(6) 0.016(4) -0.062(6)
C17 0.048(5) 0.165(12) 0.021(4) -0.007(5) 0.000(4) -0.051(6)
C18 0.081(7) 0.144(10) 0.039(5) -0.060(6) 0.044(5) -0.080(7)
C19 0.075(6) 0.072(6) 0.068(6) -0.058(5) 0.050(5) -0.049(5)
C20 0.036(3) 0.025(3) 0.035(3) -0.006(2) 0.027(3) -0.008(3)
C21 0.020(3) 0.040(4) 0.029(3) -0.001(3) 0.009(3) -0.002(3)
C22 0.044(4) 0.051(4) 0.063(5) 0.022(4) 0.036(4) 0.017(3)
C23 0.069(6) 0.064(5) 0.074(6) -0.010(4) 0.060(5) -0.011(4)
C24 0.092(8) 0.151(11) 0.091(8) -0.083(8) 0.079(7) -0.069(8)
C25 0.045(4) 0.129(9) 0.038(4) -0.038(5) 0.031(4) -0.039(5)
C30 0.032(5) 0.023(4) 0.020(4) 0.000(3) 0.014(4) 0.002(4)
C31 0.039(5) 0.019(4) 0.036(5) 0.008(4) 0.021(4) 0.002(4)
C32 0.056(7) 0.015(6) 0.039(7) 0.005(5) 0.027(6) 0.004(5)
C33 0.070(8) 0.020(5) 0.028(6) 0.008(5) 0.027(6) 0.015(5)
C34 0.057(6) 0.030(5) 0.030(5) 0.007(4) 0.025(5) 0.020(4)
C35 0.036(5) 0.021(4) 0.026(5) 0.000(4) 0.019(4) 0.008(4)
C41 0.038(13) 0.021(10) 0.044(13) 0.003(10) 0.030(12) 0.000(10)
C42 0.064(16) 0.012(9) 0.057(15) 0.014(9) 0.042(13) 0.016(9)
C44 0.07(2) 0.020(16) 0.07(2) 0.004(13) 0.05(2) 0.008(14)
C45 0.039(11) 0.015(9) 0.037(11) 0.005(8) 0.019(10) -0.004(8)
C50 0.072(17) 0.13(3) 0.030(12) 0.025(16) 0.012(11) 0.045(16)
C51 0.071(14) 0.068(14) 0.020(8) -0.005(9) 0.015(8) 0.008(12)
C52 0.08(2) 0.17(5) 0.043(16) 0.06(2) 0.042(15) 0.08(3)
C53 0.08(2) 0.23(5) 0.033(12) -0.03(2) 0.011(13) -0.09(3)
C54 0.26(7) 0.07(2) 0.028(15) -0.007(17) 0.04(3) -0.05(3)
C55 0.028(9) 0.109(17) 0.024(8) 0.018(10) 0.006(7) 0.022(10)
C56 0.031(12) 0.065(13) 0.016(9) -0.003(8) -0.002(8) 0.011(13)

loop_
_atom_type_symbol
_atom_type_description
_atom_type_scat_dispersion_real
_atom_type_scat_dispersion_imag
_atom_type_scat_source
C C 0.0033 0.0016 'International Tables Vol C Tables 4.2.6.8 and 6.1.1.4'
H H 0 0 'International Tables Vol C Tables 4.2.6.8 and 6.1.1.4'
Fe Fe 0.3463 0.8444 'International Tables Vol C Tables 4.2.6.8 and 6.1.1.4'
Mo Mo -1.6832 0.6857 'International Tables Vol C Tables 4.2.6.8 and 6.1.1.4'
O O 0.0106 0.006 'International Tables Vol C Tables 4.2.6.8 and 6.1.1.4'
P P 0.1023 0.0942 'International Tables Vol C Tables 4.2.6.8 and 6.1.1.4'

loop_
_geom_angle_atom_site_label_1
_geom_angle_atom_site_label_2
_geom_angle_atom_site_label_3
_geom_angle
C1 Mo1 C9 86.4(2)
C1 Mo1 C13 91.7(4)
C9 Mo1 C13 171.8(3)
C1 Mo1 C12 80.0(3)
C9 Mo1 C12 151.2(3)
C13 Mo1 C12 35.3(4)
C1 Mo1 C14 125.3(3)
C9 Mo1 C14 146.5(3)
C13 Mo1 C14 33.8(4)
C12 Mo1 C14 57.3(4)
C1 Mo1 C11 105.4(3)
C9 Mo1 C11 130.3(2)
C13 Mo1 C11 57.8(2)
C12 Mo1 C11 34.5(3)
C14 Mo1 C11 57.3(3)
C1 Mo1 C10 136.2(3)
C9 Mo1 C10 129.4(2)
C13 Mo1 C10 56.3(3)
C12 Mo1 C10 56.4(3)
C14 Mo1 C10 33.9(3)
C11 Mo1 C10 34.1(3)
C1 Mo1 P1 83.8(2)
C9 Mo1 P1 79.54(16)
C13 Mo1 P1 92.4(2)
C12 Mo1 P1 123.5(2)
C14 Mo1 P1 92.48(19)
C11 Mo1 P1 148.43(17)
C10 Mo1 P1 122.39(17)
C1 Mo1 Fe2 64.23(18)
C9 Mo1 Fe2 46.98(16)
C13 Mo1 Fe2 138.4(3)
C12 Mo1 Fe2 104.2(3)
C14 Mo1 Fe2 151.18(18)
C11 Mo1 Fe2 94.62(17)
C10 Mo1 Fe2 118.51(17)
P1 Mo1 Fe2 116.23(5)
C1 Mo1 Fe1 118.72(18)
C9 Mo1 Fe1 44.08(16)
C13 Mo1 Fe1 142.3(3)
C12 Mo1 Fe1 123.9(2)
C14 Mo1 Fe1 113.3(3)
C11 Mo1 Fe1 90.90(17)
C10 Mo1 Fe1 86.07(18)
P1 Mo1 Fe1 111.41(4)
Fe2 Mo1 Fe1 55.69(3)
C1 Mo1 Mo2 117.6(2)
C9 Mo1 Mo2 47.78(15)
C13 Mo1 Mo2 127.4(3)
C12 Mo1 Mo2 159.1(3)
C14 Mo1 Mo2 101.9(3)
C11 Mo1 Mo2 135.60(19)
C10 Mo1 Mo2 106.04(19)
P1 Mo1 Mo2 53.00(3)
Fe2 Mo1 Mo2 94.22(3)
Fe1 Mo1 Mo2 59.72(2)
C2 Mo2 C9 126.0(3)
C2 Mo2 C17 85.0(4)
C9 Mo2 C17 133.6(3)
C2 Mo2 C16 82.8(4)
C9 Mo2 C16 151.2(4)
C17 Mo2 C16 36.3(3)
C2 Mo2 C18 117.4(4)
C9 Mo2 C18 101.4(3)
C17 Mo2 C18 34.3(4)
C16 Mo2 C18 57.9(3)
C2 Mo2 C15 112.9(4)
C9 Mo2 C15 119.2(3)
C17 Mo2 C15 59.1(4)
C16 Mo2 C15 34.4(4)
C18 Mo2 C15 58.3(3)
C2 Mo2 C19 139.1(4)
C9 Mo2 C19 94.1(3)
C17 Mo2 C19 58.0(4)
C16 Mo2 C19 57.3(4)
C18 Mo2 C19 35.0(4)
C15 Mo2 C19 34.8(3)
C2 Mo2 P1 85.22(19)
C9 Mo2 P1 82.11(16)
C17 Mo2 P1 139.8(2)
C16 Mo2 P1 103.8(2)
C18 Mo2 P1 145.5(3)
C15 Mo2 P1 89.73(19)
C19 Mo2 P1 111.0(3)
C2 Mo2 Fe1 97.2(2)
C9 Mo2 Fe1 43.37(16)
C17 Mo2 Fe1 107.3(2)
C16 Mo2 Fe1 143.5(2)
C18 Mo2 Fe1 91.2(2)
C15 Mo2 Fe1 144.1(2)
C19 Mo2 Fe1 109.3(2)
P1 Mo2 Fe1 112.58(4)
C2 Mo2 Mo1 81.3(3)
C9 Mo2 Mo1 48.70(16)
C17 Mo2 Mo1 158.1(3)
C16 Mo2 Mo1 155.0(2)
C18 Mo2 Mo1 147.1(2)
C15 Mo2 Mo1 142.5(2)
C19 Mo2 Mo1 139.2(3)
P1 Mo2 Mo1 55.76(4)
Fe1 Mo2 Mo1 58.16(2)
C4 Fe1 C5 96.3(4)
C4 Fe1 C3 101.3(3)
C5 Fe1 C3 94.2(3)
C4 Fe1 C9 129.9(3)
C5 Fe1 C9 124.5(3)
C3 Fe1 C9 103.0(3)
C4 Fe1 Fe2 80.4(3)
C5 Fe1 Fe2 160.6(2)
C3 Fe1 Fe2 105.16(18)
C9 Fe1 Fe2 51.17(18)
C4 Fe1 Mo1 97.9(2)
C5 Fe1 Mo1 100.1(2)
C3 Fe1 Mo1 154.50(19)
C9 Fe1 Mo1 51.53(17)
Fe2 Fe1 Mo1 61.79(3)
C4 Fe1 Mo2 155.7(2)
C5 Fe1 Mo2 75.4(2)
C3 Fe1 Mo2 102.05(19)
C9 Fe1 Mo2 49.62(17)
Fe2 Fe1 Mo2 99.76(4)
Mo1 Fe1 Mo2 62.11(2)
C8 Fe2 C6 95.8(5)
C8 Fe2 C7 97.3(4)
C6 Fe2 C7 94.7(4)
C8 Fe2 C9 146.1(3)
C6 Fe2 C9 106.5(4)
C7 Fe2 C9 105.8(3)
C8 Fe2 Fe1 114.6(4)
C6 Fe2 Fe1 149.6(3)
C7 Fe2 Fe1 80.6(3)
C9 Fe2 Fe1 47.85(17)
C8 Fe2 Mo1 95.4(3)
C6 Fe2 Mo1 118.4(3)
C7 Fe2 Mo1 143.0(3)
C9 Fe2 Mo1 51.55(17)
Fe1 Fe2 Mo1 62.52(3)
C40 P1 C20 99.9(7)
C40 P1 C30 20.5(7)
C20 P1 C30 107.2(3)
C40 P1 Mo2 114.9(7)
C20 P1 Mo2 120.4(2)
C30 P1 Mo2 122.5(2)
C40 P1 Mo1 135.1(8)
C20 P1 Mo1 115.07(19)
C30 P1 Mo1 116.5(3)
Mo2 P1 Mo1 71.23(4)
O1 C1 Mo1 166.6(5)
O2 C2 Mo2 172.7(8)
O3 C3 Fe1 177.4(5)
O4 C4 Fe1 178.9(7)
O5 C5 Fe1 171.3(7)
O6 C6 Fe2 177.7(8)
O7 C7 Fe2 176.3(7)
O8 C8 Fe2 178.0(7)
Fe1 C9 Fe2 81.0(2)
Fe1 C9 Mo2 87.0(2)
Fe2 C9 Mo2 161.6(3)
Fe1 C9 Mo1 84.4(2)
Fe2 C9 Mo1 81.5(2)
Mo2 C9 Mo1 83.5(2)
Fe1 C9 H9 145(5)
Fe2 C9 H9 102(5)
Mo2 C9 H9 96(5)
Mo1 C9 H9 131(5)
C14 C10 C11 109.8(8)
C14 C10 Mo1 72.1(4)
C11 C10 Mo1 72.9(4)
C14 C10 H10 125.1
C11 C10 H10 125.1
Mo1 C10 H10 121.5
C10 C11 C12 105.8(7)
C10 C11 Mo1 73.0(3)
C12 C11 Mo1 70.6(4)
C10 C11 H11 127.1
C12 C11 H11 127.1
Mo1 C11 H11 121.2
C11 C12 C13 108.3(9)
C11 C12 Mo1 74.9(4)
C13 C12 Mo1 72.2(4)
C11 C12 H12 125.9
C13 C12 H12 125.9
Mo1 C12 H12 118.9
C14 C13 C12 108.1(8)
C14 C13 Mo1 74.5(4)
C12 C13 Mo1 72.4(4)
C14 C13 H13 125.9
C12 C13 H13 125.9
Mo1 C13 H13 119
C13 C14 C10 108.0(8)
C13 C14 Mo1 71.7(5)
C10 C14 Mo1 74.0(4)
C13 C14 H14 126
C10 C14 H14 126
Mo1 C14 H14 120.1
C16 C15 C19 107.5(9)
C16 C15 Mo2 71.8(5)
C19 C15 Mo2 73.8(4)
C16 C15 H15 126.2
C19 C15 H15 126.2
Mo2 C15 H15 120
C15 C16 C17 108.9(9)
C15 C16 Mo2 73.9(4)
C17 C16 Mo2 71.1(4)
C15 C16 H16 125.6
C17 C16 H16 125.6
Mo2 C16 H16 121.1
C18 C17 C16 106.8(11)
C18 C17 Mo2 74.0(5)
C16 C17 Mo2 72.6(4)
C18 C17 H17 126.6
C16 C17 H17 126.6
Mo2 C17 H17 118.8
C17 C18 C19 109.4(8)
C17 C18 Mo2 71.7(5)
C19 C18 Mo2 74.4(4)
C17 C18 H18 125.3
C19 C18 H18 125.3
Mo2 C18 H18 120.4
C15 C19 C18 107.3(10)
C15 C19 Mo2 71.4(5)
C18 C19 Mo2 70.7(5)
C15 C19 H19 126.3
C18 C19 H19 126.3
Mo2 C19 H19 123.3
C21 C20 C25 108.8(5)
C21 C20 P1 116.1(4)
C25 C20 P1 114.3(5)
C21 C20 H20 105.6
C25 C20 H20 105.6
P1 C20 H20 105.6
C20 C21 C22 110.3(6)
C20 C21 H21A 109.6
C22 C21 H21A 109.6
C20 C21 H21B 109.6
C22 C21 H21B 109.6
H21A C21 H21B 108.1
C23 C22 C21 112.9(6)
C23 C22 H22A 109
C21 C22 H22A 109
C23 C22 H22B 109
C21 C22 H22B 109
H22A C22 H22B 107.8
C22 C23 C24 111.7(7)
C22 C23 H23A 109.3
C24 C23 H23A 109.3
C22 C23 H23B 109.3
C24 C23 H23B 109.3
H23A C23 H23B 107.9
C23 C24 C25 111.6(8)
C23 C24 H24A 109.3
C25 C24 H24A 109.3
C23 C24 H24B 109.3
C25 C24 H24B 109.3
H24A C24 H24B 108
C24 C25 C20 108.3(8)
C24 C25 H25A 110
C20 C25 H25A 110
C24 C25 H25B 110
C20 C25 H25B 110
H25A C25 H25B 108.4
C35 C30 C31 109.5(7)
C35 C30 P1 113.4(6)
C31 C30 P1 112.2(7)
C35 C30 H30 107.2
C31 C30 H30 107.2
P1 C30 H30 107.2
C30 C31 C32 110.5(8)
C30 C31 H31A 109.6
C32 C31 H31A 109.6
C30 C31 H31B 109.6
C32 C31 H31B 109.6
H31A C31 H31B 108.1
C33 C32 C31 111.2(9)
C33 C32 H32A 109.4
C31 C32 H32A 109.4
C33 C32 H32B 109.4
C31 C32 H32B 109.4
H32A C32 H32B 108
C32 C33 C34 111.9(9)
C32 C33 H33A 109.2
C34 C33 H33A 109.2
C32 C33 H33B 109.2
C34 C33 H33B 109.2
H33A C33 H33B 107.9
C33 C34 C35 111.4(8)
C33 C34 H34A 109.4
C35 C34 H34A 109.4
C33 C34 H34B 109.4
C35 C34 H34B 109.4
H34A C34 H34B 108
C30 C35 C34 110.8(7)
C30 C35 H35A 109.5
C34 C35 H35A 109.5
C30 C35 H35B 109.5
C34 C35 H35B 109.5
H35A C35 H35B 108.1
C45 C40 C41 112.3(19)
C45 C40 P1 116.6(15)
C41 C40 P1 111.3(14)
C45 C40 H40 105.2
C41 C40 H40 105.2
P1 C40 H40 105.2
C40 C41 C42 111.8(17)
C40 C41 H41A 109.3
C42 C41 H41A 109.3
C40 C41 H41B 109.3
C42 C41 H41B 109.3
H41A C41 H41B 107.9
C43 C42 C41 109(2)
C43 C42 H42A 109.8
C41 C42 H42A 109.8
C43 C42 H42B 109.8
C41 C42 H42B 109.8
H42A C42 H42B 108.3
C44 C43 C42 109(3)
C44 C43 H43A 109.8
C42 C43 H43A 109.8
C44 C43 H43B 109.8
C42 C43 H43B 109.8
H43A C43 H43B 108.3
C43 C44 C45 113(2)
C43 C44 H44A 109
C45 C44 H44A 109
C43 C44 H44B 109
C45 C44 H44B 109
H44A C44 H44B 107.8
C40 C45 C44 110(2)
C40 C45 H45A 109.7
C44 C45 H45A 109.7
C40 C45 H45B 109.7
C44 C45 H45B 109.7
H45A C45 H45B 108.2
C56 C51 C52 116(2)
C56 C51 C50 121(3)
C52 C51 C50 123(3)
C51 C52 C53 123(3)
C51 C52 H52 118.7
C53 C52 H52 118.7
C54 C53 C52 117(3)
C54 C53 H53 121.6
C52 C53 H53 121.6
C55 C54 C53 121(3)
C55 C54 H54 119.4
C53 C54 H54 119.4
C54 C55 C56 115(3)
C54 C55 H55 122.3
C56 C55 H55 122.3
C51 C56 C55 128(3)
C51 C56 H56 116.2
C55 C56 H56 116.2

loop_
_geom_bond_atom_site_label_1
_geom_bond_atom_site_label_2
_geom_bond_distance
Mo1 C1 1.989(7)
Mo1 C9 2.144(6)
Mo1 C13 2.337(7)
Mo1 C12 2.339(7)
Mo1 C14 2.372(7)
Mo1 C11 2.394(6)
Mo1 C10 2.395(6)
Mo1 P1 2.4755(15)
Mo1 Fe2 2.7069(10)
Mo1 Fe1 2.7251(9)
Mo1 Mo2 2.8351(7)
Mo2 C2 1.929(8)
Mo2 C9 2.113(6)
Mo2 C17 2.301(7)
Mo2 C16 2.321(7)
Mo2 C18 2.331(7)
Mo2 C15 2.347(8)
Mo2 C19 2.379(8)
Mo2 P1 2.3915(14)
Mo2 Fe1 2.7701(9)
Fe1 C4 1.765(7)
Fe1 C5 1.776(7)
Fe1 C3 1.785(6)
Fe1 C9 1.905(6)
Fe1 Fe2 2.5374(13)
Fe2 C8 1.780(10)
Fe2 C6 1.785(10)
Fe2 C7 1.789(7)
Fe2 C9 2.001(6)
P1 C40 1.77(2)
P1 C20 1.860(6)
P1 C30 1.940(9)
O1 C1 1.156(9)
O2 C2 1.158(9)
O3 C3 1.150(7)
O4 C4 1.152(9)
O5 C5 1.157(8)
O6 C6 1.140(11)
O7 C7 1.145(9)
O8 C8 1.151(11)
C9 H9 0.84(9)
C10 C14 1.389(10)
C10 C11 1.404(11)
C10 H10 0.93
C11 C12 1.404(11)
C11 H11 0.93
C12 C13 1.418(14)
C12 H12 0.93
C13 C14 1.370(15)
C13 H13 0.93
C14 H14 0.93
C15 C16 1.379(15)
C15 C19 1.414(11)
C15 H15 0.93
C16 C17 1.439(12)
C16 H16 0.93
C17 C18 1.366(16)
C17 H17 0.93
C18 C19 1.416(15)
C18 H18 0.93
C19 H19 0.93
C20 C21 1.520(8)
C20 C25 1.544(9)
C20 H20 0.98
C21 C22 1.526(9)
C21 H21A 0.97
C21 H21B 0.97
C22 C23 1.500(12)
C22 H22A 0.97
C22 H22B 0.97
C23 C24 1.519(12)
C23 H23A 0.97
C23 H23B 0.97
C24 C25 1.535(14)
C24 H24A 0.97
C24 H24B 0.97
C25 H25A 0.97
C25 H25B 0.97
C30 C35 1.528(12)
C30 C31 1.546(13)
C30 H30 0.98
C31 C32 1.556(15)
C31 H31A 0.97
C31 H31B 0.97
C32 C33 1.497(18)
C32 H32A 0.97
C32 H32B 0.97
C33 C34 1.500(16)
C33 H33A 0.97
C33 H33B 0.97
C34 C35 1.532(12)
C34 H34A 0.97
C34 H34B 0.97
C35 H35A 0.97
C35 H35B 0.97
C40 C45 1.51(3)
C40 C41 1.54(3)
C40 H40 0.98
C41 C42 1.56(3)
C41 H41A 0.97
C41 H41B 0.97
C42 C43 1.56(4)
C42 H42A 0.97
C42 H42B 0.97
C43 C44 1.48(4)
C43 H43A 0.97
C43 H43B 0.97
C44 C45 1.52(3)
C44 H44A 0.97
C44 H44B 0.97
C45 H45A 0.97
C45 H45B 0.97
C50 C51 1.40(4)
C50 H50A 0.96
C50 H50B 0.96
C50 H50C 0.96
C51 C56 1.29(3)
C51 C52 1.399(19)
C52 C53 1.403(19)
C52 H52 0.93
C53 C54 1.40(2)
C53 H53 0.93
C54 C55 1.388(19)
C54 H54 0.93
C55 C56 1.392(18)
C55 H55 0.93
C56 H56 0.93
